data_4123377
loop_
_publ_author_name
'Panda, Manas K.'
'Run\<cevski, Tom\<ce'
'Husain, Ahmad'
'Dinnebier, Robert E.'
'Naumov, Pan\<ce'

_publ_section_title
;
 Perpetually self-propelling chiral single crystals.
;
_journal_issue 5
_journal_name_full 'Journal of the American Chemical Society'
_journal_page_first 1895
_journal_page_last 1902
_journal_paper_doi 10.1021/ja5111927
_journal_volume 137
_journal_year 2015
_chemical_absolute_configuration L
_chemical_formula_moiety 'C5 H7 N O3'
_chemical_formula_sum 'C5 H7 N O3'
_chemical_formula_weight 129.12
_chemical_name_common 'L-pyroglutamic acid'
_chemical_name_systematic
;
 ?
;
_space_group_crystal_system orthorhombic
_space_group_IT_number 19
_space_group_name_Hall 'P 2ac 2ab'
_space_group_name_H-M_alt 'P 21 21 21'
_symmetry_space_group_name_Hall 'P 2ac 2ab'
_symmetry_space_group_name_H-M 'P 21 21 21'
_atom_sites_solution_hydrogens mixed
_audit_creation_method SHELXL-2013
_cell_angle_alpha 90
_cell_angle_beta 90
_cell_angle_gamma 90
_cell_formula_units_Z 12
_cell_length_a 9.0390(10)
_cell_length_b 13.4680(10)
_cell_length_c 14.6700(10)
_cell_measurement_temperature 330(2)
_cell_measurement_theta_max 22.49
_cell_measurement_theta_min 2.65
_cell_volume 1785.9(3)
_computing_cell_refinement 'Bruker SAINT'
_computing_data_collection 'Bruker APEX2'
_computing_data_reduction 'Bruker SAINT'
_computing_molecular_graphics 'SHELXL-2013 (Sheldrick, 2013)'
_computing_publication_material 'SHELXL-2013 (Sheldrick, 2013)'
_computing_structure_refinement 'SHELXL-2013 (Sheldrick, 2013)'
_computing_structure_solution 'SHELXS-97 (Sheldrick, 2008)'
_diffrn_ambient_temperature 330(2)
_diffrn_measured_fraction_theta_full 1.000
_diffrn_measured_fraction_theta_max 0.994
_diffrn_measurement_device_type 'Bruker APEX-II CCD'
_diffrn_measurement_method '\f and \w scans'
_diffrn_radiation_type MoK\a
_diffrn_radiation_wavelength 0.71073
_diffrn_reflns_av_R_equivalents 0.0462
_diffrn_reflns_av_unetI/netI 0.0269
_diffrn_reflns_Laue_measured_fraction_full 1.000
_diffrn_reflns_Laue_measured_fraction_max 0.994
_diffrn_reflns_limit_h_max 12
_diffrn_reflns_limit_h_min -12
_diffrn_reflns_limit_k_max 18
_diffrn_reflns_limit_k_min -18
_diffrn_reflns_limit_l_max 20
_diffrn_reflns_limit_l_min -20
_diffrn_reflns_number 36317
_diffrn_reflns_point_group_measured_fraction_full 1.000
_diffrn_reflns_point_group_measured_fraction_max 0.992
_diffrn_reflns_theta_full 25.242
_diffrn_reflns_theta_max 29.385
_diffrn_reflns_theta_min 2.053
_exptl_absorpt_coefficient_mu 0.120
_exptl_absorpt_process_details sadabs
_exptl_crystal_colour colorless
_exptl_crystal_density_diffrn 1.441
_exptl_crystal_description block
_exptl_crystal_F_000 816
_exptl_crystal_size_max 0.200
_exptl_crystal_size_mid 0.110
_exptl_crystal_size_min 0.100
_refine_diff_density_max 0.495
_refine_diff_density_min -0.257
_refine_diff_density_rms 0.040
_refine_ls_abs_structure_details
;
 Flack x determined using 1168 quotients [(I+)-(I-)]/[(I+)+(I-)]
 (Parsons and Flack (2004), Acta Cryst. A60, s61).
;
_refine_ls_abs_structure_Flack -0.8(4)
_refine_ls_extinction_method none
_refine_ls_goodness_of_fit_ref 0.962
_refine_ls_hydrogen_treatment mixed
_refine_ls_matrix_type full
_refine_ls_number_parameters 252
_refine_ls_number_reflns 4894
_refine_ls_number_restraints 0
_refine_ls_restrained_S_all 0.962
_refine_ls_R_factor_all 0.0876
_refine_ls_R_factor_gt 0.0530
_refine_ls_shift/su_max 0.000
_refine_ls_shift/su_mean 0.000
_refine_ls_structure_factor_coef Fsqd
_refine_ls_weighting_details 'w=1/[\s^2^(Fo^2^)+(0.0951P)^2^+0.2969P] where P=(Fo^2^+2Fc^2^)/3'
_refine_ls_weighting_scheme calc
_refine_ls_wR_factor_gt 0.1435
_refine_ls_wR_factor_ref 0.1656
_reflns_Friedel_coverage 0.762
_reflns_Friedel_fraction_full 1.000
_reflns_Friedel_fraction_max 0.990
_reflns_number_gt 3297
_reflns_number_total 4894
_reflns_threshold_expression 'I > 2\s(I)'
_cod_data_source_file ja5111927_si_018.cif
_cod_data_source_block LPGA330K
_cod_depositor_comments 'Adding full bibliography for 4123369--4123385.cif.'
_cod_database_code 4123377
_shelx_space_group_comment
;
The symmetry employed for this shelxl refinement is uniquely defined
by the following loop, which should always be used as a source of
symmetry information in preference to the above space-group names.
They are only intended as comments.
;
_shelx_estimated_absorpt_t_min 0.976
_shelx_estimated_absorpt_t_max 0.988
_shelxl_version_number 2013-4

loop_
_space_group_symop_operation_xyz
'x, y, z'
'-x+1/2, -y, z+1/2'
'x+1/2, -y+1/2, -z'
'-x, y+1/2, -z+1/2'

loop_
_atom_site_label
_atom_site_type_symbol
_atom_site_fract_x
_atom_site_fract_y
_atom_site_fract_z
_atom_site_U_iso_or_equiv
_atom_site_adp_type
_atom_site_occupancy
_atom_site_site_symmetry_order
_atom_site_calc_flag
_atom_site_refinement_flags_posn
_atom_site_refinement_flags_adp
O1A O 0.6442(3) 0.5701(2) 0.16270(17) 0.0719(8) Uani 1 1 d . .
H1A H 0.6507 0.5877 0.1093 0.086 Uiso 1 1 calc R U
O3A O 0.8863(3) 0.6954(2) 0.49755(17) 0.0711(8) Uani 1 1 d . .
O3B O 0.5950(3) 0.6260(2) 0.99877(17) 0.0728(8) Uani 1 1 d . .
O2A O 0.8667(3) 0.6380(2) 0.17289(17) 0.0712(8) Uani 1 1 d . .
N1A N 0.8627(3) 0.6196(3) 0.36068(18) 0.0575(8) Uani 1 1 d . .
H1A1 H 0.9518 0.6307 0.3428 0.069 Uiso 1 1 calc R U
O3C O 0.1481(3) 0.5758(2) -0.02368(16) 0.0721(8) Uani 1 1 d . .
N1C N 0.1240(3) 0.4970(2) 0.11263(17) 0.0571(7) Uani 1 1 d . .
H1C H 0.0466 0.5289 0.1299 0.068 Uiso 1 1 calc R U
N1B N 0.6155(3) 0.7023(3) 0.86222(18) 0.0594(8) Uani 1 1 d . .
H1B H 0.5249 0.6930 0.8464 0.071 Uiso 1 1 calc R U
O2C O 0.1516(3) 0.5249(2) 0.29697(17) 0.0761(8) Uani 1 1 d . .
O1B O 0.8216(4) 0.7538(2) 0.6590(2) 0.0872(10) Uani 1 1 d . .
H1B1 H 0.8210 0.7288 0.6081 0.105 Uiso 1 1 calc R U
O2B O 0.6450(4) 0.6434(3) 0.6840(2) 0.0926(11) Uani 1 1 d . .
C1B C 0.7223(4) 0.7113(3) 0.7092(2) 0.0498(7) Uani 1 1 d . .
C2A C 0.7570(4) 0.5661(2) 0.3060(2) 0.0489(7) Uani 1 1 d . .
C5B C 0.6687(4) 0.6707(3) 0.9412(2) 0.0493(7) Uani 1 1 d . .
C1A C 0.7634(4) 0.5972(2) 0.2070(2) 0.0481(7) Uani 1 1 d . .
C5A C 0.8119(4) 0.6505(2) 0.4409(2) 0.0486(7) Uani 1 1 d . .
O1C O 0.2636(4) 0.3807(2) 0.31503(19) 0.0879(11) Uani 1 1 d . .
H1C1 H 0.2664 0.3986 0.3684 0.105 Uiso 1 1 calc R U
C4A C 0.6540(4) 0.6189(3) 0.4491(2) 0.0584(9) Uani 1 1 d . .
H4A1 H 0.5931 0.6730 0.4713 0.070 Uiso 1 1 calc R U
H4A2 H 0.6445 0.5630 0.4903 0.070 Uiso 1 1 calc R U
C2C C 0.1919(4) 0.4205(3) 0.1670(2) 0.0506(8) Uani 1 1 d . .
C5C C 0.1910(4) 0.5143(2) 0.0333(2) 0.0481(7) Uani 1 1 d . .
C1C C 0.2000(4) 0.4487(3) 0.2664(2) 0.0489(7) Uani 1 1 d . .
C2B C 0.7199(5) 0.7532(3) 0.8048(2) 0.0597(9) Uani 1 1 d . .
H2B H 0.6969 0.8242 0.8029 0.072 Uiso 1 1 calc R U
C4C C 0.3221(4) 0.4487(3) 0.0262(2) 0.0556(8) Uani 1 1 d . .
H4C1 H 0.4082 0.4858 0.0063 0.067 Uiso 1 1 calc R U
H4C2 H 0.3042 0.3949 -0.0163 0.067 Uiso 1 1 calc R U
C3C C 0.3439(4) 0.4091(3) 0.1225(2) 0.0576(8) Uani 1 1 d . .
H3C1 H 0.4180 0.4474 0.1549 0.069 Uiso 1 1 calc R U
H3C2 H 0.3742 0.3400 0.1214 0.069 Uiso 1 1 calc R U
C3A C 0.6094(4) 0.5898(3) 0.3531(2) 0.0642(10) Uani 1 1 d . .
H3A1 H 0.5590 0.6441 0.3227 0.077 Uiso 1 1 calc R U
H3A2 H 0.5451 0.5322 0.3537 0.077 Uiso 1 1 calc R U
C4B C 0.8270(4) 0.6992(3) 0.9478(2) 0.0633(9) Uani 1 1 d . .
H4B1 H 0.8873 0.6423 0.9643 0.076 Uiso 1 1 calc R U
H4B2 H 0.8409 0.7508 0.9931 0.076 Uiso 1 1 calc R U
C3B C 0.8671(5) 0.7364(4) 0.8545(3) 0.0847(15) Uani 1 1 d . .
H3B1 H 0.9268 0.6878 0.8224 0.102 Uiso 1 1 calc R U
H3B2 H 0.9225 0.7979 0.8587 0.102 Uiso 1 1 calc R U
H2CC H 0.147(5) 0.361(3) 0.161(3) 0.070(12) Uiso 1 1 d . .
H2AA H 0.782(4) 0.500(3) 0.305(2) 0.054(9) Uiso 1 1 d . .

loop_
_atom_site_aniso_label
_atom_site_aniso_U_11
_atom_site_aniso_U_22
_atom_site_aniso_U_33
_atom_site_aniso_U_23
_atom_site_aniso_U_13
_atom_site_aniso_U_12
O1A 0.0677(16) 0.106(2) 0.0420(12) 0.0082(13) -0.0046(12) -0.0196(16)
O3A 0.0621(15) 0.111(2) 0.0398(12) -0.0105(14) -0.0009(12) -0.0144(16)
O3B 0.0624(14) 0.116(2) 0.0404(12) 0.0101(14) 0.0008(12) -0.0158(16)
O2A 0.0529(14) 0.113(2) 0.0477(14) 0.0164(14) 0.0031(12) -0.0088(15)
N1A 0.0376(12) 0.098(2) 0.0368(13) -0.0033(14) 0.0057(11) 0.0064(14)
O3C 0.0793(18) 0.0987(19) 0.0383(12) 0.0025(13) -0.0013(12) 0.0301(16)
N1C 0.0423(14) 0.093(2) 0.0359(13) -0.0057(14) 0.0008(10) 0.0107(15)
N1B 0.0467(14) 0.093(2) 0.0383(14) 0.0029(14) -0.0011(12) 0.0070(15)
O2C 0.096(2) 0.0884(19) 0.0440(13) -0.0062(13) -0.0019(14) 0.0346(17)
O1B 0.118(2) 0.099(2) 0.0447(14) -0.0123(14) 0.0248(16) -0.0472(19)
O2B 0.086(2) 0.140(3) 0.0524(17) -0.0165(17) 0.0058(15) -0.043(2)
C1B 0.0488(16) 0.0632(19) 0.0375(15) 0.0019(14) -0.0035(13) 0.0026(15)
C2A 0.0589(18) 0.0466(17) 0.0414(16) 0.0015(13) 0.0045(15) 0.0051(14)
C5B 0.0501(17) 0.0635(18) 0.0344(14) -0.0061(13) -0.0005(13) 0.0043(14)
C1A 0.0470(16) 0.0603(18) 0.0371(14) 0.0002(13) 0.0062(14) 0.0067(14)
C5A 0.0476(16) 0.0629(19) 0.0353(15) 0.0067(13) 0.0044(13) 0.0079(15)
O1C 0.146(3) 0.0691(16) 0.0484(15) 0.0015(12) -0.0118(18) 0.0301(19)
C4A 0.0539(19) 0.077(2) 0.0442(17) -0.0017(16) 0.0142(15) -0.0034(17)
C2C 0.0489(16) 0.0614(19) 0.0417(16) -0.0040(14) 0.0019(14) -0.0147(15)
C5C 0.0461(15) 0.0631(18) 0.0351(14) -0.0103(13) -0.0019(12) 0.0008(14)
C1C 0.0484(16) 0.0591(18) 0.0390(15) 0.0015(14) 0.0048(13) -0.0035(15)
C2B 0.086(3) 0.0536(18) 0.0394(16) 0.0021(14) 0.0027(17) 0.0037(18)
C4C 0.0553(18) 0.0633(19) 0.0481(17) -0.0014(15) 0.0128(15) 0.0087(16)
C3C 0.059(2) 0.0606(19) 0.0527(19) 0.0007(15) 0.0091(16) 0.0136(17)
C3A 0.0539(19) 0.090(3) 0.0485(19) -0.0066(18) 0.0097(16) -0.0157(19)
C4B 0.0560(19) 0.083(2) 0.051(2) 0.0065(18) -0.0119(16) -0.0075(18)
C3B 0.068(3) 0.136(4) 0.050(2) 0.006(2) -0.0082(19) -0.043(3)

loop_
_atom_type_symbol
_atom_type_description
_atom_type_scat_dispersion_real
_atom_type_scat_dispersion_imag
_atom_type_scat_source
C C 0.0033 0.0016 'International Tables Vol C Tables 4.2.6.8 and 6.1.1.4'
H H 0.0000 0.0000 'International Tables Vol C Tables 4.2.6.8 and 6.1.1.4'
N N 0.0061 0.0033 'International Tables Vol C Tables 4.2.6.8 and 6.1.1.4'
O O 0.0106 0.0060 'International Tables Vol C Tables 4.2.6.8 and 6.1.1.4'

loop_
_geom_angle_atom_site_label_1
_geom_angle_atom_site_label_2
_geom_angle_atom_site_label_3
_geom_angle
C1A O1A H1A 109.5
C5A N1A C2A 114.8(3)
C5A N1A H1A1 122.6
C2A N1A H1A1 122.6
C5C N1C C2C 114.6(3)
C5C N1C H1C 122.7
C2C N1C H1C 122.7
C5B N1B C2B 115.2(3)
C5B N1B H1B 122.4
C2B N1B H1B 122.4
C1B O1B H1B1 109.5
O2B C1B O1B 124.1(3)
O2B C1B C2B 123.9(3)
O1B C1B C2B 111.9(3)
N1A C2A C1A 111.7(3)
N1A C2A C3A 102.8(3)
C1A C2A C3A 114.1(3)
N1A C2A H2AA 109(2)
C1A C2A H2AA 104(2)
C3A C2A H2AA 115(2)
O3B C5B N1B 124.0(3)
O3B C5B C4B 127.1(3)
N1B C5B C4B 108.9(3)
O2A C1A O1A 124.3(3)
O2A C1A C2A 124.1(3)
O1A C1A C2A 111.5(3)
O3A C5A N1A 124.3(3)
O3A C5A C4A 127.5(3)
N1A C5A C4A 108.2(3)
C1C O1C H1C1 109.5
C5A C4A C3A 104.7(3)
C5A C4A H4A1 110.8
C3A C4A H4A1 110.8
C5A C4A H4A2 110.8
C3A C4A H4A2 110.8
H4A1 C4A H4A2 108.9
N1C C2C C1C 112.1(3)
N1C C2C C3C 102.6(3)
C1C C2C C3C 113.2(3)
N1C C2C H2CC 113(3)
C1C C2C H2CC 110(3)
C3C C2C H2CC 106(3)
O3C C5C N1C 124.4(3)
O3C C5C C4C 126.9(3)
N1C C5C C4C 108.7(3)
O2C C1C O1C 124.0(3)
O2C C1C C2C 123.9(3)
O1C C1C C2C 112.1(3)
N1B C2B C1B 112.0(3)
N1B C2B C3B 102.7(3)
C1B C2B C3B 112.0(3)
N1B C2B H2B 110.0
C1B C2B H2B 110.0
C3B C2B H2B 110.0
C5C C4C C3C 104.3(3)
C5C C4C H4C1 110.9
C3C C4C H4C1 110.9
C5C C4C H4C2 110.9
C3C C4C H4C2 110.9
H4C1 C4C H4C2 108.9
C4C C3C C2C 104.1(3)
C4C C3C H3C1 110.9
C2C C3C H3C1 110.9
C4C C3C H3C2 110.9
C2C C3C H3C2 110.9
H3C1 C3C H3C2 108.9
C4A C3A C2A 103.9(3)
C4A C3A H3A1 111.0
C2A C3A H3A1 111.0
C4A C3A H3A2 111.0
C2A C3A H3A2 111.0
H3A1 C3A H3A2 109.0
C5B C4B C3B 105.0(3)
C5B C4B H4B1 110.7
C3B C4B H4B1 110.7
C5B C4B H4B2 110.7
C3B C4B H4B2 110.7
H4B1 C4B H4B2 108.8
C4B C3B C2B 105.9(3)
C4B C3B H3B1 110.6
C2B C3B H3B1 110.6
C4B C3B H3B2 110.6
C2B C3B H3B2 110.6
H3B1 C3B H3B2 108.7

loop_
_geom_bond_atom_site_label_1
_geom_bond_atom_site_label_2
_geom_bond_distance
O1A C1A 1.311(4)
O1A H1A 0.8200
O3A C5A 1.229(4)
O3B C5B 1.233(4)
O2A C1A 1.193(4)
N1A C5A 1.330(4)
N1A C2A 1.440(4)
N1A H1A1 0.8600
O3C C5C 1.239(4)
N1C C5C 1.331(4)
N1C C2C 1.439(5)
N1C H1C 0.8600
N1B C5B 1.325(4)
N1B C2B 1.439(5)
N1B H1B 0.8600
O2C C1C 1.202(4)
O1B C1B 1.294(4)
O1B H1B1 0.8200
O2B C1B 1.209(5)
C1B C2B 1.510(5)
C2A C1A 1.513(4)
C2A C3A 1.536(5)
C2A H2AA 0.92(4)
C5B C4B 1.484(5)
C5A C4A 1.494(5)
O1C C1C 1.295(4)
O1C H1C1 0.8200
C4A C3A 1.515(5)
C4A H4A1 0.9700
C4A H4A2 0.9700
C2C C1C 1.508(5)
C2C C3C 1.530(5)
C2C H2CC 0.91(4)
C5C C4C 1.482(5)
C2B C3B 1.534(6)
C2B H2B 0.9800
C4C C3C 1.523(5)
C4C H4C1 0.9700
C4C H4C2 0.9700
C3C H3C1 0.9700
C3C H3C2 0.9700
C3A H3A1 0.9700
C3A H3A2 0.9700
C4B C3B 1.502(5)
C4B H4B1 0.9700
C4B H4B2 0.9700
C3B H3B1 0.9700
C3B H3B2 0.9700

loop_
_geom_hbond_atom_site_label_D
_geom_hbond_atom_site_label_H
_geom_hbond_atom_site_label_A
_geom_hbond_distance_DH
_geom_hbond_distance_HA
_geom_hbond_distance_DA
_geom_hbond_angle_DHA
_geom_hbond_site_symmetry_A
C2C H2CC O2B 0.91(4) 2.66(4) 3.175(5) 117(3) 2_564
C4B H4B1 O3C 0.97 2.53 3.371(5) 145.2 1_656
C3A H3A1 O1B 0.97 2.56 3.352(5) 138.6 3_466
C3C H3C1 O1A 0.97 2.63 3.523(5) 153.1 .
C4C H4C1 O3B 0.97 2.54 3.456(5) 158.6 1_554
C2B H2B O2C 0.98 2.54 3.398(5) 146.3 3_566
C4A H4A1 O3A 0.97 2.62 3.566(5) 166.8 3_466
O1C H1C1 O3C 0.82 1.79 2.565(4) 155.8 2_565
O1B H1B1 O3A 0.82 1.78 2.564(4) 158.5 .
N1C H1C O2A 0.86 2.28 3.130(4) 169.8 1_455
N1A H1A1 O2C 0.86 2.40 3.053(4) 133.5 1_655
O1A H1A O3B 0.82 1.78 2.559(3) 159.4 1_554
C2C H2CC O2B 0.91(4) 2.66(4) 3.175(5) 117(3) 2_564
C4B H4B1 O3C 0.97 2.53 3.371(5) 145.2 1_656
C3A H3A1 O1B 0.97 2.56 3.352(5) 138.6 3_466
C3C H3C1 O1A 0.97 2.63 3.523(5) 153.1 .
C4C H4C1 O3B 0.97 2.54 3.456(5) 158.6 1_554
C2B H2B O2C 0.98 2.54 3.398(5) 146.3 3_566
C4A H4A1 O3A 0.97 2.62 3.566(5) 166.8 3_466
O1C H1C1 O3C 0.82 1.79 2.565(4) 155.8 2_565
O1B H1B1 O3A 0.82 1.78 2.564(4) 158.5 .
N1C H1C O2A 0.86 2.28 3.130(4) 169.8 1_455
N1A H1A1 O2C 0.86 2.40 3.053(4) 133.5 1_655
O1A H1A O3B 0.82 1.78 2.559(3) 159.4 1_554
C2C H2CC O2B 0.91(4) 2.66(4) 3.175(5) 117(3) 2_564
C4B H4B1 O3C 0.97 2.53 3.371(5) 145.2 1_656
C3A H3A1 O1B 0.97 2.56 3.352(5) 138.6 3_466
C3C H3C1 O1A 0.97 2.63 3.523(5) 153.1 .
C4C H4C1 O3B 0.97 2.54 3.456(5) 158.6 1_554
C2B H2B O2C 0.98 2.54 3.398(5) 146.3 3_566
C4A H4A1 O3A 0.97 2.62 3.566(5) 166.8 3_466
O1C H1C1 O3C 0.82 1.79 2.565(4) 155.8 2_565
O1B H1B1 O3A 0.82 1.78 2.564(4) 158.5 .
N1C H1C O2A 0.86 2.28 3.130(4) 169.8 1_455
N1A H1A1 O2C 0.86 2.40 3.053(4) 133.5 1_655
O1A H1A O3B 0.82 1.78 2.559(3) 159.4 1_554
C2C H2CC O2B 0.91(4) 2.66(4) 3.175(5) 117(3) 2_564
C4B H4B1 O3C 0.97 2.53 3.371(5) 145.2 1_656
C3A H3A1 O1B 0.97 2.56 3.352(5) 138.6 3_466
C3C H3C1 O1A 0.97 2.63 3.523(5) 153.1 .
C4C H4C1 O3B 0.97 2.54 3.456(5) 158.6 1_554
C2B H2B O2C 0.98 2.54 3.398(5) 146.3 3_566
C4A H4A1 O3A 0.97 2.62 3.566(5) 166.8 3_466
O1C H1C1 O3C 0.82 1.79 2.565(4) 155.8 2_565
O1B H1B1 O3A 0.82 1.78 2.564(4) 158.5 .
N1C H1C O2A 0.86 2.28 3.130(4) 169.8 1_455
N1A H1A1 O2C 0.86 2.40 3.053(4) 133.5 1_655
O1A H1A O3B 0.82 1.78 2.559(3) 159.4 1_554
C2C H2CC O2B 0.91(4) 2.66(4) 3.175(5) 117(3) 2_564
C4B H4B1 O3C 0.97 2.53 3.371(5) 145.2 1_656
C3A H3A1 O1B 0.97 2.56 3.352(5) 138.6 3_466
C3C H3C1 O1A 0.97 2.63 3.523(5) 153.1 .
C4C H4C1 O3B 0.97 2.54 3.456(5) 158.6 1_554
C2B H2B O2C 0.98 2.54 3.398(5) 146.3 3_566
C4A H4A1 O3A 0.97 2.62 3.566(5) 166.8 3_466
O1C H1C1 O3C 0.82 1.79 2.565(4) 155.8 2_565
O1B H1B1 O3A 0.82 1.78 2.564(4) 158.5 .
N1C H1C O2A 0.86 2.28 3.130(4) 169.8 1_455
N1A H1A1 O2C 0.86 2.40 3.053(4) 133.5 1_655
O1A H1A O3B 0.82 1.78 2.559(3) 159.4 1_554
C2C H2CC O2B 0.91(4) 2.66(4) 3.175(5) 117(3) 2_564
C4B H4B1 O3C 0.97 2.53 3.371(5) 145.2 1_656
C3A H3A1 O1B 0.97 2.56 3.352(5) 138.6 3_466
C3C H3C1 O1A 0.97 2.63 3.523(5) 153.1 .
C4C H4C1 O3B 0.97 2.54 3.456(5) 158.6 1_554
C2B H2B O2C 0.98 2.54 3.398(5) 146.3 3_566
C4A H4A1 O3A 0.97 2.62 3.566(5) 166.8 3_466
O1C H1C1 O3C 0.82 1.79 2.565(4) 155.8 2_565
O1B H1B1 O3A 0.82 1.78 2.564(4) 158.5 .
N1C H1C O2A 0.86 2.28 3.130(4) 169.8 1_455
N1A H1A1 O2C 0.86 2.40 3.053(4) 133.5 1_655
O1A H1A O3B 0.82 1.78 2.559(3) 159.4 1_554
C2C H2CC O2B 0.91(4) 2.66(4) 3.175(5) 117(3) 2_564
C4B H4B1 O3C 0.97 2.53 3.371(5) 145.2 1_656
C3A H3A1 O1B 0.97 2.56 3.352(5) 138.6 3_466
C3C H3C1 O1A 0.97 2.63 3.523(5) 153.1 .
C4C H4C1 O3B 0.97 2.54 3.456(5) 158.6 1_554
C2B H2B O2C 0.98 2.54 3.398(5) 146.3 3_566
C4A H4A1 O3A 0.97 2.62 3.566(5) 166.8 3_466
O1C H1C1 O3C 0.82 1.79 2.565(4) 155.8 2_565
O1B H1B1 O3A 0.82 1.78 2.564(4) 158.5 .
N1C H1C O2A 0.86 2.28 3.130(4) 169.8 1_455
N1A H1A1 O2C 0.86 2.40 3.053(4) 133.5 1_655
O1A H1A O3B 0.82 1.78 2.559(3) 159.4 1_554
C2C H2CC O2B 0.91(4) 2.66(4) 3.175(5) 117(3) 2_564
C4B H4B1 O3C 0.97 2.53 3.371(5) 145.2 1_656
C3A H3A1 O1B 0.97 2.56 3.352(5) 138.6 3_466
C3C H3C1 O1A 0.97 2.63 3.523(5) 153.1 .
C4C H4C1 O3B 0.97 2.54 3.456(5) 158.6 1_554
C2B H2B O2C 0.98 2.54 3.398(5) 146.3 3_566
C4A H4A1 O3A 0.97 2.62 3.566(5) 166.8 3_466
O1C H1C1 O3C 0.82 1.79 2.565(4) 155.8 2_565
O1B H1B1 O3A 0.82 1.78 2.564(4) 158.5 .
N1C H1C O2A 0.86 2.28 3.130(4) 169.8 1_455
N1A H1A1 O2C 0.86 2.40 3.053(4) 133.5 1_655
O1A H1A O3B 0.82 1.78 2.559(3) 159.4 1_554
C2C H2CC O2B 0.91(4) 2.66(4) 3.175(5) 117(3) 2_564
C4B H4B1 O3C 0.97 2.53 3.371(5) 145.2 1_656
C3A H3A1 O1B 0.97 2.56 3.352(5) 138.6 3_466
C3C H3C1 O1A 0.97 2.63 3.523(5) 153.1 .
C4C H4C1 O3B 0.97 2.54 3.456(5) 158.6 1_554
C2B H2B O2C 0.98 2.54 3.398(5) 146.3 3_566
C4A H4A1 O3A 0.97 2.62 3.566(5) 166.8 3_466
O1C H1C1 O3C 0.82 1.79 2.565(4) 155.8 2_565
O1B H1B1 O3A 0.82 1.78 2.564(4) 158.5 .
N1C H1C O2A 0.86 2.28 3.130(4) 169.8 1_455
N1A H1A1 O2C 0.86 2.40 3.053(4) 133.5 1_655
O1A H1A O3B 0.82 1.78 2.559(3) 159.4 1_554
C4B H4B1 O3C 0.97 2.53 3.371(5) 145.2 1_656
C3A H3A1 O1B 0.97 2.56 3.352(5) 138.6 3_466
C3C H3C1 O1A 0.97 2.63 3.523(5) 153.1 .
C4C H4C1 O3B 0.97 2.54 3.456(5) 158.6 1_554
C2B H2B O2C 0.98 2.54 3.398(5) 146.3 3_566
C4A H4A1 O3A 0.97 2.62 3.566(5) 166.8 3_466
O1C H1C1 O3C 0.82 1.79 2.565(4) 155.8 2_565
O1B H1B1 O3A 0.82 1.78 2.564(4) 158.5 .
N1C H1C O2A 0.86 2.28 3.130(4) 169.8 1_455
N1A H1A1 O2C 0.86 2.40 3.053(4) 133.5 1_655
O1A H1A O3B 0.82 1.78 2.559(3) 159.4 1_554
C4B H4B1 O3C 0.97 2.53 3.371(5) 145.2 1_656
C3A H3A1 O1B 0.97 2.56 3.352(5) 138.6 3_466
C3C H3C1 O1A 0.97 2.63 3.523(5) 153.1 .
C4C H4C1 O3B 0.97 2.54 3.456(5) 158.6 1_554
C2B H2B O2C 0.98 2.54 3.398(5) 146.3 3_566
C4A H4A1 O3A 0.97 2.62 3.566(5) 166.8 3_466
O1C H1C1 O3C 0.82 1.79 2.565(4) 155.8 2_565
O1B H1B1 O3A 0.82 1.78 2.564(4) 158.5 .
N1C H1C O2A 0.86 2.28 3.130(4) 169.8 1_455
N1A H1A1 O2C 0.86 2.40 3.053(4) 133.5 1_655
O1A H1A O3B 0.82 1.78 2.559(3) 159.4 1_554
O1A H1A O3B 0.82 1.78 2.559(3) 159.4 1_554
N1A H1A1 O2C 0.86 2.40 3.053(4) 133.5 1_655
N1C H1C O2A 0.86 2.28 3.130(4) 169.8 1_455
O1B H1B1 O3A 0.82 1.78 2.564(4) 158.5 .
O1C H1C1 O3C 0.82 1.79 2.565(4) 155.8 2_565
C4A H4A1 O3A 0.97 2.62 3.566(5) 166.8 3_466
C2B H2B O2C 0.98 2.54 3.398(5) 146.3 3_566
C4C H4C1 O3B 0.97 2.54 3.456(5) 158.6 1_554
C3C H3C1 O1A 0.97 2.63 3.523(5) 153.1 .
C3A H3A1 O1B 0.97 2.56 3.352(5) 138.6 3_466
C4B H4B1 O3C 0.97 2.53 3.371(5) 145.2 1_656
O1A H1A O3B 0.82 1.78 2.559(3) 159.4 1_554
N1A H1A1 O2C 0.86 2.40 3.053(4) 133.5 1_655
N1C H1C O2A 0.86 2.28 3.130(4) 169.8 1_455
O1B H1B1 O3A 0.82 1.78 2.564(4) 158.5 .
O1C H1C1 O3C 0.82 1.79 2.565(4) 155.8 2_565
C4A H4A1 O3A 0.97 2.62 3.566(5) 166.8 3_466
C2B H2B O2C 0.98 2.54 3.398(5) 146.3 3_566
C4C H4C1 O3B 0.97 2.54 3.456(5) 158.6 1_554
C3C H3C1 O1A 0.97 2.63 3.523(5) 153.1 .
C3A H3A1 O1B 0.97 2.56 3.352(5) 138.6 3_466
C4B H4B1 O3C 0.97 2.53 3.371(5) 145.2 1_656
O1A H1A O3B 0.82 1.78 2.559(3) 159.4 1_554
N1A H1A1 O2C 0.86 2.40 3.053(4) 133.5 1_655
N1C H1C O2A 0.86 2.28 3.130(4) 169.8 1_455
O1B H1B1 O3A 0.82 1.78 2.564(4) 158.5 .
O1C H1C1 O3C 0.82 1.79 2.565(4) 155.8 2_565
C4A H4A1 O3A 0.97 2.62 3.566(5) 166.8 3_466
C2B H2B O2C 0.98 2.54 3.398(5) 146.3 3_566
C4C H4C1 O3B 0.97 2.54 3.456(5) 158.6 1_554
C3C H3C1 O1A 0.97 2.63 3.523(5) 153.1 .
C3A H3A1 O1B 0.97 2.56 3.352(5) 138.6 3_466
C4B H4B1 O3C 0.97 2.53 3.371(5) 145.2 1_656
C2C H2CC O2B 0.91(4) 2.66(4) 3.175(5) 117(3) 2_564
O1A H1A O3B 0.82 1.78 2.559(3) 159.4 1_554
N1A H1A1 O2C 0.86 2.40 3.053(4) 133.5 1_655
N1C H1C O2A 0.86 2.28 3.130(4) 169.8 1_455
O1B H1B1 O3A 0.82 1.78 2.564(4) 158.5 .
O1C H1C1 O3C 0.82 1.79 2.565(4) 155.8 2_565
C4A H4A1 O3A 0.97 2.62 3.566(5) 166.8 3_466
C2B H2B O2C 0.98 2.54 3.398(5) 146.3 3_566
C4C H4C1 O3B 0.97 2.54 3.456(5) 158.6 1_554
C3C H3C1 O1A 0.97 2.63 3.523(5) 153.1 .
C3A H3A1 O1B 0.97 2.56 3.352(5) 138.6 3_466
C4B H4B1 O3C 0.97 2.53 3.371(5) 145.2 1_656
C2C H2CC O2B 0.91(4) 2.66(4) 3.175(5) 117(3) 2_564
O1A H1A O3B 0.82 1.78 2.559(3) 159.4 1_554
N1A H1A1 O2C 0.86 2.40 3.053(4) 133.5 1_655
N1C H1C O2A 0.86 2.28 3.130(4) 169.8 1_455
O1B H1B1 O3A 0.82 1.78 2.564(4) 158.5 .
O1C H1C1 O3C 0.82 1.79 2.565(4) 155.8 2_565
C4A H4A1 O3A 0.97 2.62 3.566(5) 166.8 3_466
C2B H2B O2C 0.98 2.54 3.398(5) 146.3 3_566
C4C H4C1 O3B 0.97 2.54 3.456(5) 158.6 1_554
C3C H3C1 O1A 0.97 2.63 3.523(5) 153.1 .
C3A H3A1 O1B 0.97 2.56 3.352(5) 138.6 3_466
C4B H4B1 O3C 0.97 2.53 3.371(5) 145.2 1_656
C2C H2CC O2B 0.91(4) 2.66(4) 3.175(5) 117(3) 2_564
O1A H1A O3B 0.82 1.78 2.559(3) 159.4 1_554
N1A H1A1 O2C 0.86 2.40 3.053(4) 133.5 1_655
N1C H1C O2A 0.86 2.28 3.130(4) 169.8 1_455
O1B H1B1 O3A 0.82 1.78 2.564(4) 158.5 .
O1C H1C1 O3C 0.82 1.79 2.565(4) 155.8 2_565
C4A H4A1 O3A 0.97 2.62 3.566(5) 166.8 3_466
C2B H2B O2C 0.98 2.54 3.398(5) 146.3 3_566
C4C H4C1 O3B 0.97 2.54 3.456(5) 158.6 1_554
C3C H3C1 O1A 0.97 2.63 3.523(5) 153.1 .
C3A H3A1 O1B 0.97 2.56 3.352(5) 138.6 3_466
C4B H4B1 O3C 0.97 2.53 3.371(5) 145.2 1_656
C2C H2CC O2B 0.91(4) 2.66(4) 3.175(5) 117(3) 2_564
O1A H1A O3B 0.82 1.78 2.559(3) 159.4 1_554
N1A H1A1 O2C 0.86 2.40 3.053(4) 133.5 1_655
N1C H1C O2A 0.86 2.28 3.130(4) 169.8 1_455
O1B H1B1 O3A 0.82 1.78 2.564(4) 158.5 .
O1C H1C1 O3C 0.82 1.79 2.565(4) 155.8 2_565
C4A H4A1 O3A 0.97 2.62 3.566(5) 166.8 3_466
C2B H2B O2C 0.98 2.54 3.398(5) 146.3 3_566
C4C H4C1 O3B 0.97 2.54 3.456(5) 158.6 1_554
C3C H3C1 O1A 0.97 2.63 3.523(5) 153.1 .
C3A H3A1 O1B 0.97 2.56 3.352(5) 138.6 3_466
C4B H4B1 O3C 0.97 2.53 3.371(5) 145.2 1_656
C2C H2CC O2B 0.91(4) 2.66(4) 3.175(5) 117(3) 2_564
O1A H1A O3B 0.82 1.78 2.559(3) 159.4 1_554
N1A H1A1 O2C 0.86 2.40 3.053(4) 133.5 1_655
N1C H1C O2A 0.86 2.28 3.130(4) 169.8 1_455
O1B H1B1 O3A 0.82 1.78 2.564(4) 158.5 .
O1C H1C1 O3C 0.82 1.79 2.565(4) 155.8 2_565
C4A H4A1 O3A 0.97 2.62 3.566(5) 166.8 3_466
C2B H2B O2C 0.98 2.54 3.398(5) 146.3 3_566
C4C H4C1 O3B 0.97 2.54 3.456(5) 158.6 1_554
C3C H3C1 O1A 0.97 2.63 3.523(5) 153.1 .
C3A H3A1 O1B 0.97 2.56 3.352(5) 138.6 3_466
C4B H4B1 O3C 0.97 2.53 3.371(5) 145.2 1_656
C2C H2CC O2B 0.91(4) 2.66(4) 3.175(5) 117(3) 2_564
O1A H1A O3B 0.82 1.78 2.559(3) 159.4 1_554
N1A H1A1 O2C 0.86 2.40 3.053(4) 133.5 1_655
N1C H1C O2A 0.86 2.28 3.130(4) 169.8 1_455
O1B H1B1 O3A 0.82 1.78 2.564(4) 158.5 .
O1C H1C1 O3C 0.82 1.79 2.565(4) 155.8 2_565
C4A H4A1 O3A 0.97 2.62 3.566(5) 166.8 3_466
C2B H2B O2C 0.98 2.54 3.398(5) 146.3 3_566
C4C H4C1 O3B 0.97 2.54 3.456(5) 158.6 1_554
C3C H3C1 O1A 0.97 2.63 3.523(5) 153.1 .
C3A H3A1 O1B 0.97 2.56 3.352(5) 138.6 3_466
C4B H4B1 O3C 0.97 2.53 3.371(5) 145.2 1_656
C2C H2CC O2B 0.91(4) 2.66(4) 3.175(5) 117(3) 2_564
O1A H1A O3B 0.82 1.78 2.559(3) 159.4 1_554
N1A H1A1 O2C 0.86 2.40 3.053(4) 133.5 1_655
N1C H1C O2A 0.86 2.28 3.130(4) 169.8 1_455
O1B H1B1 O3A 0.82 1.78 2.564(4) 158.5 .
O1C H1C1 O3C 0.82 1.79 2.565(4) 155.8 2_565
C4A H4A1 O3A 0.97 2.62 3.566(5) 166.8 3_466
C2B H2B O2C 0.98 2.54 3.398(5) 146.3 3_566
C4C H4C1 O3B 0.97 2.54 3.456(5) 158.6 1_554
C3C H3C1 O1A 0.97 2.63 3.523(5) 153.1 .
C3A H3A1 O1B 0.97 2.56 3.352(5) 138.6 3_466
C4B H4B1 O3C 0.97 2.53 3.371(5) 145.2 1_656
C2C H2CC O2B 0.91(4) 2.66(4) 3.175(5) 117(3) 2_564

loop_
_geom_torsion_atom_site_label_1
_geom_torsion_atom_site_label_2
_geom_torsion_atom_site_label_3
_geom_torsion_atom_site_label_4
_geom_torsion
C5A N1A C2A C1A 137.4(3)
C5A N1A C2A C3A 14.6(4)
C2B N1B C5B O3B 179.8(3)
C2B N1B C5B C4B 0.5(5)
N1A C2A C1A O2A 19.9(5)
C3A C2A C1A O2A 136.0(4)
N1A C2A C1A O1A -162.8(3)
C3A C2A C1A O1A -46.7(4)
C2A N1A C5A O3A 178.5(3)
C2A N1A C5A C4A -0.2(4)
O3A C5A C4A C3A 166.8(4)
N1A C5A C4A C3A -14.6(4)
C5C N1C C2C C1C 137.6(3)
C5C N1C C2C C3C 15.7(4)
C2C N1C C5C O3C 178.7(3)
C2C N1C C5C C4C -1.5(4)
N1C C2C C1C O2C 1.9(5)
C3C C2C C1C O2C 117.5(4)
N1C C2C C1C O1C -178.7(3)
C3C C2C C1C O1C -63.2(4)
C5B N1B C2B C1B 128.9(3)
C5B N1B C2B C3B 8.6(4)
O2B C1B C2B N1B 0.3(5)
O1B C1B C2B N1B -176.7(3)
O2B C1B C2B C3B 115.1(4)
O1B C1B C2B C3B -61.9(4)
O3C C5C C4C C3C 166.2(4)
N1C C5C C4C C3C -13.6(4)
C5C C4C C3C C2C 22.2(4)
N1C C2C C3C C4C -22.7(4)
C1C C2C C3C C4C -143.7(3)
C5A C4A C3A C2A 22.5(4)
N1A C2A C3A C4A -22.3(4)
C1A C2A C3A C4A -143.4(3)
O3B C5B C4B C3B 171.0(4)
N1B C5B C4B C3B -9.7(5)
C5B C4B C3B C2B 14.4(5)
N1B C2B C3B C4B -13.9(5)
C1B C2B C3B C4B -134.2(4)
